data_2200827
loop_
_publ_author_name
'N\"ather, Christian'
'Greve, Jan'
'Beck, Andreas'

_publ_section_title
;
 Diaquabis(2-methylpyrazine-<i>N</i>)bis(thiocyanato-<i>N</i>)cobalt(II)
;
_journal_issue 1
_journal_name_full 'Acta Crystallographica Section E'
_journal_page_first m30
_journal_page_last m32
_journal_paper_doi 10.1107/S1600536801021444
_journal_volume 58
_journal_year 2002
_chemical_formula_iupac '[Co (S C N)2 (C5 H6 N2)2 (H2 O)2]'
_chemical_formula_moiety 'C12 H16 Co N6 O2 S2'
_chemical_formula_sum 'C12 H16 Co N6 O2 S2'
_chemical_formula_weight 399.36
_chemical_name_systematic
;
Di-aqua-bis(thiocyanato-N)(bis(2-methylpyrazine-N)cobalt(II)
;
_space_group_IT_number 2
_symmetry_cell_setting triclinic
_symmetry_space_group_name_Hall '-P 1'
_symmetry_space_group_name_H-M 'P -1'
_atom_sites_solution_hydrogens geom
_atom_sites_solution_primary direct
_atom_sites_solution_secondary difmap
_audit_creation_method SHELXL-97
_cell_angle_alpha 107.850(10)
_cell_angle_beta 111.930(10)
_cell_angle_gamma 99.420(10)
_cell_formula_units_Z 1
_cell_length_a 6.910(2)
_cell_length_b 8.085(2)
_cell_length_c 9.234(2)
_cell_measurement_reflns_used 92
_cell_measurement_temperature 293(2)
_cell_measurement_theta_max 17.5
_cell_measurement_theta_min 11
_cell_volume 432.3(2)
_computing_cell_refinement DIF4
_computing_data_collection 'DIF4 (Stoe & Cie, 1992)'
_computing_data_reduction 'REDU4 (Stoe & Cie, 1992)'
_computing_molecular_graphics 'XP in SHELXTL (Bruker AXS, 1998)'
_computing_publication_material 'CIFTAB in SHELXTL'
_computing_structure_refinement 'SHELXL97 (Sheldrick, 1997)'
_computing_structure_solution 'SHELXS97 (Sheldrick, 1990)'
_diffrn_ambient_temperature 293(2)
_diffrn_measured_fraction_theta_full 1.000
_diffrn_measured_fraction_theta_max 1.000
_diffrn_measurement_device_type 'Stoe AED-II four-circle'
_diffrn_measurement_method \w-\q
_diffrn_radiation_monochromator graphite
_diffrn_radiation_source 'fine-focus sealed tube'
_diffrn_radiation_type MoK\a
_diffrn_radiation_wavelength .71073
_diffrn_reflns_av_R_equivalents .0331
_diffrn_reflns_av_sigmaI/netI .0323
_diffrn_reflns_limit_h_max 0
_diffrn_reflns_limit_h_min -9
_diffrn_reflns_limit_k_max 11
_diffrn_reflns_limit_k_min -11
_diffrn_reflns_limit_l_max 12
_diffrn_reflns_limit_l_min -12
_diffrn_reflns_number 2790
_diffrn_reflns_theta_full 30.01
_diffrn_reflns_theta_max 30.01
_diffrn_reflns_theta_min 2.60
_diffrn_standards_decay_% none
_diffrn_standards_interval_time 120
_diffrn_standards_number 4
_exptl_absorpt_coefficient_mu 1.250
_exptl_absorpt_correction_T_max .8757
_exptl_absorpt_correction_T_min .7963
_exptl_absorpt_correction_type numerical
_exptl_absorpt_process_details '(X-SHAPE; Stoe & Cie, 1998)'
_exptl_crystal_colour yellow-orange
_exptl_crystal_density_diffrn 1.534
_exptl_crystal_density_method 'not measured'
_exptl_crystal_description block
_exptl_crystal_F_000 205
_exptl_crystal_size_max .12
_exptl_crystal_size_mid .08
_exptl_crystal_size_min .06
_refine_diff_density_max .314
_refine_diff_density_min -.352
_refine_ls_extinction_coef .013(3)
_refine_ls_extinction_expression Fc^*^=kFc[1+0.001xFc^2^\l^3^/sin(2\q)]^-1/4^
_refine_ls_extinction_method SHELXL97
_refine_ls_goodness_of_fit_ref 1.057
_refine_ls_hydrogen_treatment constr
_refine_ls_matrix_type full
_refine_ls_number_parameters 110
_refine_ls_number_reflns 2513
_refine_ls_number_restraints 0
_refine_ls_restrained_S_all 1.057
_refine_ls_R_factor_all .0520
_refine_ls_R_factor_gt .0295
_refine_ls_shift/su_max <0.001
_refine_ls_shift/su_mean .000
_refine_ls_structure_factor_coef Fsqd
_refine_ls_weighting_details 'calc w = 1/[\s^2^(Fo^2^)+(0.0379P)^2^+0.0709P] where P = (Fo^2^+2Fc^2^)/3'
_refine_ls_weighting_scheme calc
_refine_ls_wR_factor_gt .0730
_refine_ls_wR_factor_ref .0788
_reflns_number_gt 1972
_reflns_number_total 2513
_reflns_threshold_expression I>2\s(I)
_cod_data_source_file bt6098.cif
_cod_data_source_block I
_cod_original_cell_volume 432.32(19)
_cod_database_code 2200827
_cod_database_fobs_code 2200827

loop_
_symmetry_equiv_pos_as_xyz
'x, y, z'
'-x, -y, -z'

loop_
_atom_site_label
_atom_site_fract_x
_atom_site_fract_y
_atom_site_fract_z
_atom_site_U_iso_or_equiv
_atom_site_adp_type
_atom_site_calc_flag
_atom_site_refinement_flags
_atom_site_occupancy
_atom_site_disorder_assembly
_atom_site_disorder_group
_atom_site_type_symbol
Co1 .0000 .0000 .5000 .03017(11) Uani d S 1 . . Co
N1 .1593(2) .26766(19) .52115(18) .0324(3) Uani d . 1 . . N
C1 .3077(3) .3998(2) .6713(2) .0346(3) Uani d . 1 . . C
H1 .3512 .3731 .7674 .042 Uiso calc R 1 . . H
C2 .3993(3) .5756(2) .6892(2) .0332(3) Uani d . 1 . . C
N2 .3358(2) .62013(19) .55386(19) .0351(3) Uani d . 1 . . N
C3 .1890(3) .4866(2) .4029(2) .0348(3) Uani d . 1 . . C
H3 .1435 .5133 .3067 .042 Uiso calc R 1 . . H
C4 .1035(3) .3112(2) .3855(2) .0336(3) Uani d . 1 . . C
H4 .0055 .2218 .2780 .040 Uiso calc R 1 . . H
C5 .5687(3) .7200(3) .8584(3) .0470(5) Uani d . 1 . . C
H5A .6816 .7887 .8434 .070 Uiso calc R 1 . . H
H5B .6323 .6632 .9337 .070 Uiso calc R 1 . . H
H5C .5008 .8008 .9064 .070 Uiso calc R 1 . . H
S1 .21696(8) -.26214(8) .06723(7) .05225(15) Uani d . 1 . . S
C6 .1073(3) -.1841(2) .1918(2) .0348(3) Uani d . 1 . . C
N3 .0293(3) -.1296(2) .2804(2) .0440(4) Uani d . 1 . . N
O1 .3034(2) -.02333(18) .64223(19) .0482(4) Uani d . 1 . . O
H1O1 .4198 .0559 .7151 .066(8) Uiso d R 1 . . H
H2O1 .3308 -.1182 .6062 .063(8) Uiso d R 1 . . H

loop_
_atom_site_aniso_label
_atom_site_aniso_U_11
_atom_site_aniso_U_22
_atom_site_aniso_U_33
_atom_site_aniso_U_12
_atom_site_aniso_U_13
_atom_site_aniso_U_23
Co1 .02759(17) .02892(17) .03004(17) .00760(12) .00976(13) .01161(12)
N1 .0287(6) .0327(7) .0345(7) .0088(5) .0123(6) .0147(6)
C1 .0308(8) .0383(8) .0321(8) .0105(7) .0097(6) .0165(7)
C2 .0254(7) .0348(8) .0362(8) .0101(6) .0128(7) .0112(7)
N2 .0331(7) .0332(7) .0412(8) .0109(6) .0177(6) .0163(6)
C3 .0338(8) .0394(9) .0349(8) .0134(7) .0151(7) .0193(7)
C4 .0297(8) .0356(8) .0308(8) .0085(6) .0103(6) .0123(6)
C5 .0407(10) .0440(10) .0374(9) .0033(8) .0103(8) .0072(8)
S1 .0378(3) .0635(3) .0389(3) .0075(2) .0170(2) .0046(2)
C6 .0313(8) .0337(8) .0314(8) .0045(6) .0091(7) .0122(7)
N3 .0457(9) .0431(8) .0412(8) .0108(7) .0208(7) .0146(7)
O1 .0311(7) .0337(7) .0566(9) .0096(5) .0017(6) .0121(6)

loop_
_atom_type_symbol
_atom_type_description
_atom_type_scat_dispersion_real
_atom_type_scat_dispersion_imag
_atom_type_scat_source
C C .0033 .0016 'International Tables Vol C Tables 4.2.6.8 and 6.1.1.4'
H H .0000 .0000 'International Tables Vol C Tables 4.2.6.8 and 6.1.1.4'
N N .0061 .0033 'International Tables Vol C Tables 4.2.6.8 and 6.1.1.4'
O O .0106 .0060 'International Tables Vol C Tables 4.2.6.8 and 6.1.1.4'
S S .1246 .1234 'International Tables Vol C Tables 4.2.6.8 and 6.1.1.4'
Co Co .3494 .9721 'International Tables Vol C Tables 4.2.6.8 and 6.1.1.4'

loop_
_geom_angle_atom_site_label_1
_geom_angle_atom_site_label_2
_geom_angle_atom_site_label_3
_geom_angle_site_symmetry_1
_geom_angle_site_symmetry_3
_geom_angle
_geom_angle_publ_flag
N3 Co1 N3 2_556 . 180.0 y
N3 Co1 O1 2_556 . 91.55(7) y
N3 Co1 O1 . . 88.45(7) y
N3 Co1 O1 2_556 2_556 88.45(7) n
N3 Co1 O1 . 2_556 91.55(7) n
O1 Co1 O1 . 2_556 180.0 y
N3 Co1 N1 2_556 . 88.77(6) y
N3 Co1 N1 . . 91.23(6) y
O1 Co1 N1 . . 91.33(6) y
O1 Co1 N1 2_556 . 88.67(6) y
N3 Co1 N1 2_556 2_556 91.23(6) n
N3 Co1 N1 . 2_556 88.77(6) n
O1 Co1 N1 . 2_556 88.67(6) n
O1 Co1 N1 2_556 2_556 91.33(6) n
N1 Co1 N1 . 2_556 180.0 y
C1 N1 C4 . . 116.78(15) n
C1 N1 Co1 . . 121.70(11) y
C4 N1 Co1 . . 121.41(11) y
N1 C1 C2 . . 122.54(15) n
N1 C1 H1 . . 118.7 n
C2 C1 H1 . . 118.7 n
N2 C2 C1 . . 120.26(15) n
N2 C2 C5 . . 118.31(17) n
C1 C2 C5 . . 121.43(16) n
C3 N2 C2 . . 117.07(15) n
N2 C3 C4 . . 122.21(15) n
N2 C3 H3 . . 118.9 n
C4 C3 H3 . . 118.9 n
N1 C4 C3 . . 121.05(15) n
N1 C4 H4 . . 119.5 n
C3 C4 H4 . . 119.5 n
C2 C5 H5A . . 109.5 n
C2 C5 H5B . . 109.5 n
H5A C5 H5B . . 109.5 n
C2 C5 H5C . . 109.5 n
H5A C5 H5C . . 109.5 n
H5B C5 H5C . . 109.5 n
N3 C6 S1 . . 179.59(17) n
C6 N3 Co1 . . 160.59(16) n
Co1 O1 H1O1 . . 130.4 n
Co1 O1 H2O1 . . 118.9 n
H1O1 O1 H2O1 . . 107.8 n

loop_
_geom_bond_atom_site_label_1
_geom_bond_atom_site_label_2
_geom_bond_site_symmetry_2
_geom_bond_distance
_geom_bond_publ_flag
Co1 N3 2_556 2.0798(17) n
Co1 N3 . 2.0798(17) y
Co1 O1 . 2.0930(14) y
Co1 O1 2_556 2.0930(14) n
Co1 N1 . 2.1756(15) y
Co1 N1 2_556 2.1756(15) n
N1 C1 . 1.337(2) n
N1 C4 . 1.340(2) n
C1 C2 . 1.390(2) n
C1 H1 . .9300 n
C2 N2 . 1.343(2) n
C2 C5 . 1.497(2) n
N2 C3 . 1.342(2) n
C3 C4 . 1.379(2) n
C3 H3 . .9300 n
C4 H4 . .9300 n
C5 H5A . .9600 n
C5 H5B . .9600 n
C5 H5C . .9600 n
S1 C6 . 1.6307(19) n
C6 N3 . 1.157(2) n
O1 H1O1 . .8200 n
O1 H2O1 . .8200 n

loop_
_geom_hbond_atom_site_label_D
_geom_hbond_atom_site_label_H
_geom_hbond_atom_site_label_A
_geom_hbond_site_symmetry_A
_geom_hbond_distance_DH
_geom_hbond_distance_HA
_geom_hbond_distance_DA
_geom_hbond_angle_DHA
O1 H1O1 S1 2_656 .82 2.43 3.2508(17) 173.3
O1 H2O1 N2 1_545 .82 2.03 2.816(2) 160.4
